data_4068182
loop_
_publ_author_name
'Thapa, Indira'
'Gambarotta, Sandro'
'Korobkov, Ilia'
'Murugesu, Muralee'
'Budzelaar, Peter'

_publ_section_title
;
 Isolation and Characterization of a Class II Mixed-Valence
 Chromium(I)/(II) Self-Activating Ethylene Trimerization Catalyst
;
_journal_issue 1
_journal_name_full Organometallics
_journal_page_first 486
_journal_paper_doi 10.1021/om201181n
_journal_volume 31
_journal_year 2012
_chemical_formula_sum 'C51 H66 Cr2 N3 P4'
_chemical_formula_weight 948.95
_chemical_name_systematic
; 
 ? 
;
_space_group_IT_number 205
_symmetry_cell_setting cubic
_symmetry_space_group_name_Hall '-P 2ac 2ab 3'
_symmetry_space_group_name_H-M 'P a -3'
_atom_sites_solution_hydrogens geom
_atom_sites_solution_primary direct
_atom_sites_solution_secondary difmap
_audit_creation_method SHELXL-97
_cell_angle_alpha 90.00
_cell_angle_beta 90.00
_cell_angle_gamma 90.00
_cell_formula_units_Z 8
_cell_length_a 21.7483(6)
_cell_length_b 21.7483(6)
_cell_length_c 21.7483(6)
_cell_measurement_reflns_used 9667
_cell_measurement_temperature 200(2)
_cell_measurement_theta_max 33.10
_cell_measurement_theta_min 2.65
_cell_volume 10286.7(5)
_computing_cell_refinement 'APEX II, Bruker (2009)'
_computing_data_collection 'APEX II, Bruker (2009)'
_computing_data_reduction 'XPREP, Bruker (2009)'
_computing_molecular_graphics 'SHELXTL, Bruker (2004)'
_computing_publication_material 'SHELXTL, Bruker (2004)'
_computing_structure_refinement 'SHELXL-97 (Sheldrick, 2008)'
_computing_structure_solution 'SHELXS-97 (Sheldrick, 2008)'
_diffrn_ambient_temperature 200(2)
_diffrn_measured_fraction_theta_full 0.992
_diffrn_measured_fraction_theta_max 0.992
_diffrn_measurement_device_type 'Bruker APEX-II CCD'
_diffrn_measurement_method '\f and \w scans'
_diffrn_radiation_monochromator graphite
_diffrn_radiation_source 'fine-focus sealed tube'
_diffrn_radiation_type MoK\a
_diffrn_radiation_wavelength 0.71073
_diffrn_reflns_av_R_equivalents 0.0587
_diffrn_reflns_av_sigmaI/netI 0.0187
_diffrn_reflns_limit_h_max 33
_diffrn_reflns_limit_h_min -33
_diffrn_reflns_limit_k_max 33
_diffrn_reflns_limit_k_min -33
_diffrn_reflns_limit_l_max 25
_diffrn_reflns_limit_l_min -31
_diffrn_reflns_number 160751
_diffrn_reflns_theta_full 33.15
_diffrn_reflns_theta_max 33.15
_diffrn_reflns_theta_min 1.62
_exptl_absorpt_coefficient_mu 0.582
_exptl_absorpt_correction_T_max 0.9334
_exptl_absorpt_correction_T_min 0.9024
_exptl_absorpt_correction_type multi-scan
_exptl_absorpt_process_details 'SADABS, Bruker (2003)'
_exptl_crystal_colour brown
_exptl_crystal_density_diffrn 1.225
_exptl_crystal_density_meas ?
_exptl_crystal_density_method 'not measured'
_exptl_crystal_description block
_exptl_crystal_F_000 4008
_exptl_crystal_size_max 0.18
_exptl_crystal_size_mid 0.15
_exptl_crystal_size_min 0.12
_refine_diff_density_max 0.802
_refine_diff_density_min -0.267
_refine_diff_density_rms 0.066
_refine_ls_extinction_method none
_refine_ls_goodness_of_fit_ref 1.035
_refine_ls_hydrogen_treatment constr
_refine_ls_matrix_type full
_refine_ls_number_parameters 181
_refine_ls_number_reflns 6497
_refine_ls_number_restraints 0
_refine_ls_restrained_S_all 1.035
_refine_ls_R_factor_all 0.0690
_refine_ls_R_factor_gt 0.0426
_refine_ls_shift/su_max 0.002
_refine_ls_shift/su_mean 0.000
_refine_ls_structure_factor_coef Fsqd
_refine_ls_weighting_details 'calc w=1/[\s^2^(Fo^2^)+(0.0785P)^2^+5.3810P] where P=(Fo^2^+2Fc^2^)/3'
_refine_ls_weighting_scheme calc
_refine_ls_wR_factor_gt 0.1121
_refine_ls_wR_factor_ref 0.1408
_reflns_number_gt 4814
_reflns_number_total 6497
_reflns_threshold_expression >2sigma(I)
_cod_data_source_file om201181n_si_002.cif
_cod_data_source_block sg113
_cod_depositor_comments
;
The following automatic conversions were performed:

'_symmetry_cell_setting' value 'Cubic' changed to 'cubic' according
to /home/saulius/struct/CIF-dictionaries/cif_core.dic dictionary
named 'cif_core.dic' version 2.4.1 from 2010-06-29.

Automatic conversion script
Id: cif_fix_values 1715 2011-07-08 13:25:40Z adriana 

The following automatic conversions were performed:

'_exptl_crystal_density_meas' value 'n/a' was changed to '?' - the
value is perceived as not measured.

Automatic conversion script
Id: cif_fix_values 3008 2015-01-20 13:52:24Z robertas 
;
_cod_original_sg_symbol_H-M Pa-3
_cod_database_code 4068182

loop_
_symmetry_equiv_pos_as_xyz
'x, y, z'
'-x+1/2, -y, z+1/2'
'-x, y+1/2, -z+1/2'
'x+1/2, -y+1/2, -z'
'z, x, y'
'z+1/2, -x+1/2, -y'
'-z+1/2, -x, y+1/2'
'-z, x+1/2, -y+1/2'
'y, z, x'
'-y, z+1/2, -x+1/2'
'y+1/2, -z+1/2, -x'
'-y+1/2, -z, x+1/2'
'-x, -y, -z'
'x-1/2, y, -z-1/2'
'x, -y-1/2, z-1/2'
'-x-1/2, y-1/2, z'
'-z, -x, -y'
'-z-1/2, x-1/2, y'
'z-1/2, x, -y-1/2'
'z, -x-1/2, y-1/2'
'-y, -z, -x'
'y, -z-1/2, x-1/2'
'-y-1/2, z-1/2, x'
'y-1/2, z, -x-1/2'

loop_
_atom_site_label
_atom_site_type_symbol
_atom_site_fract_x
_atom_site_fract_y
_atom_site_fract_z
_atom_site_U_iso_or_equiv
_atom_site_adp_type
_atom_site_occupancy
_atom_site_symmetry_multiplicity
_atom_site_calc_flag
_atom_site_refinement_flags
Cr1 Cr 0.669404(11) 0.830596(11) 0.169404(11) 0.01970(9) Uani 1 3 d S
Cr2 Cr 0.608018(11) 0.891982(11) 0.108018(11) 0.02122(10) Uani 1 3 d S
N1 N 0.66771(6) 0.96285(6) 0.11222(7) 0.0267(3) Uani 1 1 d .
P1 P 0.722083(18) 0.928367(17) 0.152536(19) 0.02304(10) Uani 1 1 d .
P2 P 0.73579(2) 0.76421(2) 0.23579(2) 0.03008(16) Uani 1 3 d S
C1 C 0.74510(8) 0.96721(8) 0.22465(9) 0.0307(3) Uani 1 1 d .
C2 C 0.72244(9) 0.94135(11) 0.27887(9) 0.0407(4) Uani 1 1 d .
H2A H 0.6959 0.9067 0.2766 0.049 Uiso 1 1 calc R
C3 C 0.73792(12) 0.96526(15) 0.33608(11) 0.0585(7) Uani 1 1 d .
H3A H 0.7217 0.9473 0.3724 0.070 Uiso 1 1 calc R
C4 C 0.77683(15) 1.01506(15) 0.34007(13) 0.0657(8) Uani 1 1 d .
H4A H 0.7874 1.0316 0.3791 0.079 Uiso 1 1 calc R
C5 C 0.80070(14) 1.04112(12) 0.28656(13) 0.0586(7) Uani 1 1 d .
H5A H 0.8279 1.0752 0.2893 0.070 Uiso 1 1 calc R
C6 C 0.78498(11) 1.01751(10) 0.22939(11) 0.0449(5) Uani 1 1 d .
H6A H 0.8014 1.0356 0.1932 0.054 Uiso 1 1 calc R
C7 C 0.79481(7) 0.93036(7) 0.10949(8) 0.0270(3) Uani 1 1 d .
C8 C 0.85173(8) 0.92382(9) 0.13873(10) 0.0351(4) Uani 1 1 d .
H8A H 0.8534 0.9222 0.1824 0.042 Uiso 1 1 calc R
C9 C 0.90575(9) 0.91963(11) 0.10508(12) 0.0455(5) Uani 1 1 d .
H9A H 0.9441 0.9157 0.1257 0.055 Uiso 1 1 calc R
C10 C 0.90385(11) 0.92117(11) 0.04181(12) 0.0498(5) Uani 1 1 d .
H10A H 0.9409 0.9187 0.0187 0.060 Uiso 1 1 calc R
C11 C 0.84823(11) 0.92628(11) 0.01209(11) 0.0482(5) Uani 1 1 d .
H11A H 0.8469 0.9269 -0.0316 0.058 Uiso 1 1 calc R
C12 C 0.79385(9) 0.93059(9) 0.04567(9) 0.0363(4) Uani 1 1 d .
H12A H 0.7557 0.9337 0.0247 0.044 Uiso 1 1 calc R
C13 C 0.65949(8) 1.02885(8) 0.09724(10) 0.0330(4) Uani 1 1 d .
C14 C 0.63003(12) 1.06150(10) 0.15171(13) 0.0509(6) Uani 1 1 d .
H14A H 0.6576 1.0593 0.1873 0.076 Uiso 1 1 calc R
H14B H 0.5909 1.0416 0.1618 0.076 Uiso 1 1 calc R
H14C H 0.6226 1.1047 0.1411 0.076 Uiso 1 1 calc R
C15 C 0.61646(11) 1.03289(10) 0.04179(12) 0.0452(5) Uani 1 1 d .
H15A H 0.5775 1.0123 0.0514 0.068 Uiso 1 1 calc R
H15B H 0.6357 1.0128 0.0064 0.068 Uiso 1 1 calc R
H15C H 0.6086 1.0762 0.0320 0.068 Uiso 1 1 calc R
C16 C 0.71929(10) 1.06168(9) 0.08060(12) 0.0436(5) Uani 1 1 d .
H16A H 0.7476 1.0599 0.1156 0.065 Uiso 1 1 calc R
H16B H 0.7105 1.1047 0.0705 0.065 Uiso 1 1 calc R
H16C H 0.7381 1.0415 0.0450 0.065 Uiso 1 1 calc R
C17 C 0.70615(14) 0.74579(16) 0.31183(11) 0.0633(8) Uani 1 1 d .
H17A H 0.6645 0.7290 0.3081 0.095 Uiso 1 1 calc R
H17B H 0.7051 0.7832 0.3370 0.095 Uiso 1 1 calc R
H17C H 0.7329 0.7153 0.3314 0.095 Uiso 1 1 calc R

loop_
_atom_site_aniso_label
_atom_site_aniso_U_11
_atom_site_aniso_U_22
_atom_site_aniso_U_33
_atom_site_aniso_U_23
_atom_site_aniso_U_13
_atom_site_aniso_U_12
Cr1 0.01970(9) 0.01970(9) 0.01970(9) -0.00081(8) 0.00081(8) -0.00081(8)
Cr2 0.02122(10) 0.02122(10) 0.02122(10) -0.00019(8) 0.00019(8) -0.00019(8)
N1 0.0231(6) 0.0197(5) 0.0373(7) 0.0034(5) -0.0031(5) -0.0014(4)
P1 0.02066(17) 0.01995(17) 0.02852(19) -0.00093(13) -0.00066(13) -0.00148(12)
P2 0.03008(16) 0.03008(16) 0.03008(16) 0.00376(15) -0.00376(15) 0.00376(15)
C1 0.0264(7) 0.0285(7) 0.0371(8) -0.0084(6) -0.0037(6) -0.0014(6)
C2 0.0330(9) 0.0547(12) 0.0344(9) -0.0126(8) 0.0022(7) -0.0083(8)
C3 0.0542(14) 0.0852(19) 0.0361(11) -0.0183(11) 0.0033(9) -0.0186(13)
C4 0.0733(18) 0.0743(19) 0.0495(14) -0.0304(13) -0.0110(12) -0.0153(15)
C5 0.0672(16) 0.0434(12) 0.0653(16) -0.0164(11) -0.0199(13) -0.0157(11)
C6 0.0505(12) 0.0331(9) 0.0510(12) -0.0049(8) -0.0129(9) -0.0114(8)
C7 0.0239(7) 0.0231(6) 0.0342(8) 0.0010(6) 0.0021(6) -0.0022(5)
C8 0.0248(7) 0.0381(9) 0.0424(9) 0.0064(7) 0.0007(7) 0.0007(6)
C9 0.0265(8) 0.0470(11) 0.0631(14) 0.0107(10) 0.0076(8) 0.0021(8)
C10 0.0393(11) 0.0485(12) 0.0615(14) 0.0022(10) 0.0212(10) 0.0020(9)
C11 0.0501(12) 0.0523(12) 0.0421(11) -0.0033(9) 0.0166(9) -0.0048(10)
C12 0.0357(9) 0.0393(9) 0.0340(9) -0.0012(7) 0.0027(7) -0.0019(7)
C13 0.0299(8) 0.0208(7) 0.0483(10) 0.0037(6) -0.0014(7) 0.0022(6)
C14 0.0582(14) 0.0287(9) 0.0659(15) -0.0048(9) 0.0093(11) 0.0076(9)
C15 0.0443(11) 0.0335(9) 0.0576(13) 0.0122(9) -0.0143(9) 0.0037(8)
C16 0.0387(10) 0.0266(8) 0.0655(14) 0.0126(8) -0.0004(9) -0.0046(7)
C17 0.0636(16) 0.090(2) 0.0360(11) 0.0225(12) 0.0028(11) 0.0162(14)

loop_
_atom_type_symbol
_atom_type_description
_atom_type_scat_dispersion_real
_atom_type_scat_dispersion_imag
_atom_type_scat_source
C C 0.0033 0.0016 'International Tables Vol C Tables 4.2.6.8 and 6.1.1.4'
H H 0.0000 0.0000 'International Tables Vol C Tables 4.2.6.8 and 6.1.1.4'
N N 0.0061 0.0033 'International Tables Vol C Tables 4.2.6.8 and 6.1.1.4'
P P 0.1023 0.0942 'International Tables Vol C Tables 4.2.6.8 and 6.1.1.4'
Cr Cr 0.3209 0.6236 'International Tables Vol C Tables 4.2.6.8 and 6.1.1.4'

loop_
_geom_angle_atom_site_label_1
_geom_angle_atom_site_label_2
_geom_angle_atom_site_label_3
_geom_angle
_geom_angle_site_symmetry_1
_geom_angle_site_symmetry_3
Cr2 Cr1 P1 71.431(13) . .
Cr2 Cr1 P1 71.430(13) . 6_566
P1 Cr1 P1 110.356(13) . 6_566
Cr2 Cr1 P1 71.430(13) . 12_664
P1 Cr1 P1 110.359(13) . 12_664
P1 Cr1 P1 110.357(13) 6_566 12_664
Cr2 Cr1 P2 180.000(13) . .
P1 Cr1 P2 108.569(13) . .
P1 Cr1 P2 108.570(13) 6_566 .
P1 Cr1 P2 108.570(13) 12_664 .
N1 Cr2 N1 119.814(6) . 6_566
N1 Cr2 N1 119.813(6) . 12_664
N1 Cr2 N1 119.814(6) 6_566 12_664
N1 Cr2 Cr1 92.49(4) . .
N1 Cr2 Cr1 92.48(4) 6_566 .
N1 Cr2 Cr1 92.48(4) 12_664 .
N1 Cr2 P1 118.09(4) . 6_566
N1 Cr2 P1 36.08(4) 6_566 6_566
N1 Cr2 P1 114.15(4) 12_664 6_566
Cr1 Cr2 P1 56.474(11) . 6_566
N1 Cr2 P1 114.15(4) . 12_664
N1 Cr2 P1 118.09(4) 6_566 12_664
N1 Cr2 P1 36.08(4) 12_664 12_664
Cr1 Cr2 P1 56.474(11) . 12_664
P1 Cr2 P1 92.432(15) 6_566 12_664
N1 Cr2 P1 36.09(4) . .
N1 Cr2 P1 114.15(4) 6_566 .
N1 Cr2 P1 118.09(4) 12_664 .
Cr1 Cr2 P1 56.474(11) . .
P1 Cr2 P1 92.431(15) 6_566 .
P1 Cr2 P1 92.432(15) 12_664 .
C13 N1 P1 129.96(12) . .
C13 N1 Cr2 130.70(11) . .
P1 N1 Cr2 97.93(7) . .
N1 P1 C7 109.56(8) . .
N1 P1 C1 115.86(8) . .
C7 P1 C1 100.84(8) . .
N1 P1 Cr1 98.00(5) . .
C7 P1 Cr1 120.03(5) . .
C1 P1 Cr1 113.39(6) . .
N1 P1 Cr2 45.99(5) . .
C7 P1 Cr2 126.69(6) . .
C1 P1 Cr2 131.84(6) . .
Cr1 P1 Cr2 52.096(14) . .
C17 P2 C17 101.54(11) 6_566 12_664
C17 P2 C17 101.54(11) 6_566 .
C17 P2 C17 101.54(11) 12_664 .
C17 P2 Cr1 116.57(9) 6_566 .
C17 P2 Cr1 116.57(9) 12_664 .
C17 P2 Cr1 116.57(9) . .
C2 C1 C6 118.11(18) . .
C2 C1 P1 115.88(13) . .
C6 C1 P1 125.93(16) . .
C1 C2 C3 121.3(2) . .
C4 C3 C2 120.0(3) . .
C3 C4 C5 119.7(2) . .
C4 C5 C6 120.4(2) . .
C5 C6 C1 120.5(2) . .
C12 C7 C8 117.92(16) . .
C12 C7 P1 119.76(13) . .
C8 C7 P1 121.82(14) . .
C9 C8 C7 121.1(2) . .
C10 C9 C8 120.0(2) . .
C9 C10 C11 119.9(2) . .
C10 C11 C12 120.4(2) . .
C7 C12 C11 120.75(19) . .
N1 C13 C14 109.35(16) . .
N1 C13 C16 113.70(15) . .
C14 C13 C16 108.95(18) . .
N1 C13 C15 107.62(15) . .
C14 C13 C15 109.23(18) . .
C16 C13 C15 107.89(18) . .

loop_
_geom_bond_atom_site_label_1
_geom_bond_atom_site_label_2
_geom_bond_distance
_geom_bond_site_symmetry_2
Cr1 Cr2 2.3124(6) .
Cr1 P1 2.4431(4) .
Cr1 P1 2.4431(4) 6_566
Cr1 P1 2.4431(4) 12_664
Cr1 P2 2.5008(8) .
Cr2 N1 2.0172(13) .
Cr2 N1 2.0172(13) 6_566
Cr2 N1 2.0172(13) 12_664
Cr2 P1 2.7780(5) 6_566
Cr2 P1 2.7780(5) 12_664
Cr2 P1 2.7780(5) .
N1 C13 1.483(2) .
N1 P1 1.6521(14) .
P1 C7 1.8385(17) .
P1 C1 1.8503(17) .
P2 C17 1.819(2) 6_566
P2 C17 1.819(2) 12_664
P2 C17 1.819(2) .
C1 C2 1.397(3) .
C1 C6 1.400(3) .
C2 C3 1.390(3) .
C3 C4 1.377(4) .
C4 C5 1.395(4) .
C5 C6 1.388(3) .
C7 C12 1.388(3) .
C7 C8 1.399(2) .
C8 C9 1.387(3) .
C9 C10 1.377(4) .
C10 C11 1.376(4) .
C11 C12 1.393(3) .
C13 C14 1.523(3) .
C13 C16 1.527(3) .
C13 C15 1.529(3) .

loop_
_geom_torsion_atom_site_label_1
_geom_torsion_atom_site_label_2
_geom_torsion_atom_site_label_3
_geom_torsion_atom_site_label_4
_geom_torsion
_geom_torsion_site_symmetry_1
_geom_torsion_site_symmetry_4
P1 Cr1 Cr2 N1 -2.45(4) . .
P1 Cr1 Cr2 N1 -122.45(4) 6_566 .
P1 Cr1 Cr2 N1 117.55(4) 12_664 .
P2 Cr1 Cr2 N1 85(100) . .
P1 Cr1 Cr2 N1 117.55(4) . 6_566
P1 Cr1 Cr2 N1 -2.45(4) 6_566 6_566
P1 Cr1 Cr2 N1 -122.45(4) 12_664 6_566
P2 Cr1 Cr2 N1 -155(100) . 6_566
P1 Cr1 Cr2 N1 -122.45(4) . 12_664
P1 Cr1 Cr2 N1 117.55(4) 6_566 12_664
P1 Cr1 Cr2 N1 -2.45(4) 12_664 12_664
P2 Cr1 Cr2 N1 -35(100) . 12_664
P1 Cr1 Cr2 P1 120.0 . 6_566
P1 Cr1 Cr2 P1 -120.0(1) 12_664 6_566
P2 Cr1 Cr2 P1 -152(100) . 6_566
P1 Cr1 Cr2 P1 -120.0 . 12_664
P1 Cr1 Cr2 P1 120.0(1) 6_566 12_664
P2 Cr1 Cr2 P1 -32(100) . 12_664
P1 Cr1 Cr2 P1 -120.0 6_566 .
P1 Cr1 Cr2 P1 120.0 12_664 .
P2 Cr1 Cr2 P1 88(100) . .
N1 Cr2 N1 C13 101.98(16) 6_566 .
N1 Cr2 N1 C13 -69.43(19) 12_664 .
Cr1 Cr2 N1 C13 -163.72(16) . .
P1 Cr2 N1 C13 143.40(15) 6_566 .
P1 Cr2 N1 C13 -109.62(15) 12_664 .
P1 Cr2 N1 C13 -167.2(2) . .
N1 Cr2 N1 P1 -90.83(10) 6_566 .
N1 Cr2 N1 P1 97.76(9) 12_664 .
Cr1 Cr2 N1 P1 3.47(6) . .
P1 Cr2 N1 P1 -49.41(8) 6_566 .
P1 Cr2 N1 P1 57.57(7) 12_664 .
C13 N1 P1 C7 -70.09(18) . .
Cr2 N1 P1 C7 122.58(7) . .
C13 N1 P1 C1 43.11(19) . .
Cr2 N1 P1 C1 -124.21(8) . .
C13 N1 P1 Cr1 164.02(15) . .
Cr2 N1 P1 Cr1 -3.31(6) . .
C13 N1 P1 Cr2 167.3(2) . .
Cr2 Cr1 P1 N1 3.02(6) . .
P1 Cr1 P1 N1 64.14(6) 6_566 .
P1 Cr1 P1 N1 -58.10(6) 12_664 .
P2 Cr1 P1 N1 -176.98(6) . .
Cr2 Cr1 P1 C7 -115.12(7) . .
P1 Cr1 P1 C7 -54.00(7) 6_566 .
P1 Cr1 P1 C7 -176.24(6) 12_664 .
P2 Cr1 P1 C7 64.88(7) . .
Cr2 Cr1 P1 C1 125.75(6) . .
P1 Cr1 P1 C1 -173.13(6) 6_566 .
P1 Cr1 P1 C1 64.63(7) 12_664 .
P2 Cr1 P1 C1 -54.25(6) . .
P1 Cr1 P1 Cr2 61.120(17) 6_566 .
P1 Cr1 P1 Cr2 -61.119(17) 12_664 .
P2 Cr1 P1 Cr2 180.0 . .
N1 Cr2 P1 N1 108.05(6) 6_566 .
N1 Cr2 P1 N1 -102.98(6) 12_664 .
Cr1 Cr2 P1 N1 -175.84(8) . .
P1 Cr2 P1 N1 137.89(8) 6_566 .
P1 Cr2 P1 N1 -129.57(8) 12_664 .
N1 Cr2 P1 C7 -81.99(10) . .
N1 Cr2 P1 C7 26.07(8) 6_566 .
N1 Cr2 P1 C7 175.04(8) 12_664 .
Cr1 Cr2 P1 C7 102.17(7) . .
P1 Cr2 P1 C7 55.90(7) 6_566 .
P1 Cr2 P1 C7 148.44(6) 12_664 .
N1 Cr2 P1 C1 87.09(11) . .
N1 Cr2 P1 C1 -164.86(9) 6_566 .
N1 Cr2 P1 C1 -15.89(10) 12_664 .
Cr1 Cr2 P1 C1 -88.75(8) . .
P1 Cr2 P1 C1 -135.02(8) 6_566 .
P1 Cr2 P1 C1 -42.48(8) 12_664 .
N1 Cr2 P1 Cr1 175.84(8) . .
N1 Cr2 P1 Cr1 -76.11(5) 6_566 .
N1 Cr2 P1 Cr1 72.86(5) 12_664 .
P1 Cr2 P1 Cr1 -46.271(8) 6_566 .
P1 Cr2 P1 Cr1 46.269(8) 12_664 .
Cr2 Cr1 P2 C17 -93(100) . 6_566
P1 Cr1 P2 C17 -5.49(13) . 6_566
P1 Cr1 P2 C17 114.51(13) 6_566 6_566
P1 Cr1 P2 C17 -125.49(13) 12_664 6_566
Cr2 Cr1 P2 C17 147(100) . 12_664
P1 Cr1 P2 C17 -125.49(13) . 12_664
P1 Cr1 P2 C17 -5.49(13) 6_566 12_664
P1 Cr1 P2 C17 114.51(13) 12_664 12_664
Cr2 Cr1 P2 C17 27(100) . .
P1 Cr1 P2 C17 114.52(13) . .
P1 Cr1 P2 C17 -125.49(13) 6_566 .
P1 Cr1 P2 C17 -5.49(13) 12_664 .
N1 P1 C1 C2 103.44(16) . .
C7 P1 C1 C2 -138.43(15) . .
Cr1 P1 C1 C2 -8.78(17) . .
Cr2 P1 C1 C2 50.48(18) . .
N1 P1 C1 C6 -79.88(19) . .
C7 P1 C1 C6 38.26(19) . .
Cr1 P1 C1 C6 167.91(17) . .
Cr2 P1 C1 C6 -132.84(16) . .
C6 C1 C2 C3 1.1(3) . .
P1 C1 C2 C3 178.1(2) . .
C1 C2 C3 C4 -0.7(4) . .
C2 C3 C4 C5 -0.3(5) . .
C3 C4 C5 C6 0.6(5) . .
C4 C5 C6 C1 -0.1(4) . .
C2 C1 C6 C5 -0.7(3) . .
P1 C1 C6 C5 -177.4(2) . .
N1 P1 C7 C12 -29.89(16) . .
C1 P1 C7 C12 -152.53(15) . .
Cr1 P1 C7 C12 82.19(15) . .
Cr2 P1 C7 C12 19.20(17) . .
N1 P1 C7 C8 158.37(14) . .
C1 P1 C7 C8 35.73(16) . .
Cr1 P1 C7 C8 -89.55(15) . .
Cr2 P1 C7 C8 -152.54(13) . .
C12 C7 C8 C9 2.0(3) . .
P1 C7 C8 C9 173.87(16) . .
C7 C8 C9 C10 -0.8(3) . .
C8 C9 C10 C11 -0.6(4) . .
C9 C10 C11 C12 0.7(4) . .
C8 C7 C12 C11 -1.9(3) . .
P1 C7 C12 C11 -173.94(16) . .
C10 C11 C12 C7 0.6(3) . .
P1 N1 C13 C14 -81.0(2) . .
Cr2 N1 C13 C14 82.3(2) . .
P1 N1 C13 C16 41.0(3) . .
Cr2 N1 C13 C16 -155.65(15) . .
P1 N1 C13 C15 160.44(15) . .
Cr2 N1 C13 C15 -36.2(2) . .
